data_4002174
loop_
_publ_author_name
'Fujiwara, Emiko'
'Yamamoto, Kimiko'
'Shimamura, Mina'
'Zhou, Biao'
'Kobayashi, Akiko'
'Takahashi, Kazuyuki'
'Okano, Yoshinori'
'Cui, Hengbo'
'Kobayashi, Hayao'

_publ_section_title
;
 (nBu4N)[Ni(dmstfdt)2]: A Planar Nickel Coordination Complex with an
 Extended-TTF Ligand Exhibiting Metallic Conduction, Metal--Insulator
 Transition, and Weak Ferromagnetism
;
_journal_issue 3
_journal_name_full 'Chemistry of Materials'
_journal_page_first 553
_journal_paper_doi 10.1021/cm062131q
_journal_volume 19
_journal_year 2007
_chemical_formula_moiety 'C32 H48 N Ni S8 Se4'
_chemical_formula_sum 'C32 H48 N Ni S8 Se4'
_chemical_formula_weight 1077.76
_space_group_IT_number 2
_symmetry_cell_setting triclinic
_symmetry_Int_Tables_number 2
_symmetry_space_group_name_Hall '-P 1'
_symmetry_space_group_name_H-M 'P -1'
_cell_angle_alpha 90.715(7)
_cell_angle_beta 110.509(9)
_cell_angle_gamma 92.601(7)
_cell_formula_units_Z 4
_cell_length_a 19.541(9)
_cell_length_b 8.661(3)
_cell_length_c 26.660(11)
_cell_measurement_reflns_used 4935
_cell_measurement_temperature 293.1
_cell_measurement_theta_max 27.5
_cell_measurement_theta_min 3.0
_cell_volume 4220(3)
_computing_cell_refinement CrystalClear
_computing_data_collection CrystalClear
_computing_data_reduction CrystalStructure
_computing_publication_material 'CrystalStructure 3.6.0'
_computing_structure_refinement CRYSTALS
_computing_structure_solution SIR97
_diffrn_detector_area_resol_mean 7.31
_diffrn_measured_fraction_theta_full 0.9552
_diffrn_measured_fraction_theta_max 0.9552
_diffrn_measurement_device_type 'Rigaku Mercury'
_diffrn_measurement_method \w
_diffrn_radiation_type 'Mo K\a'
_diffrn_radiation_wavelength 0.7107
_diffrn_reflns_av_R_equivalents 0.106
_diffrn_reflns_limit_h_max 25
_diffrn_reflns_limit_h_min -22
_diffrn_reflns_limit_k_max 11
_diffrn_reflns_limit_k_min -11
_diffrn_reflns_limit_l_max 34
_diffrn_reflns_limit_l_min -34
_diffrn_reflns_number 33474
_diffrn_reflns_theta_full 27.48
_diffrn_reflns_theta_max 27.48
_exptl_absorpt_coefficient_mu 4.331
_exptl_absorpt_correction_T_max 0.000
_exptl_absorpt_correction_T_min 0.000
_exptl_absorpt_correction_type numerical
_exptl_absorpt_process_details
;
    Higashi, T. (1999). Program for Absorption Correction.
    Rigaku Corporation, Tokyo, Japan.
;
_exptl_crystal_colour 'dark brown'
_exptl_crystal_density_diffrn 1.696
_exptl_crystal_density_method 'not measured'
_exptl_crystal_description platelet
_exptl_crystal_F_000 2156.00
_exptl_crystal_size_max 0.10
_exptl_crystal_size_mid 0.07
_exptl_crystal_size_min 0.02
_refine_diff_density_max 2.23
_refine_diff_density_min -1.03
_refine_ls_extinction_method none
_refine_ls_goodness_of_fit_ref 1.131
_refine_ls_hydrogen_treatment refall
_refine_ls_number_parameters 925
_refine_ls_number_reflns 6843
_refine_ls_R_factor_gt 0.0610
_refine_ls_shift/su_max 0.0000
_refine_ls_structure_factor_coef F
_refine_ls_weighting_details
;
    Chebychev polynomial with 3 parameters (Carruthers & Watkin, 1979)
    6.6632    -1.6350    4.9822
;
_refine_ls_weighting_scheme calc
_refine_ls_wR_factor_ref 0.0700
_reflns_number_gt 6843
_reflns_number_total 33474
_reflns_threshold_expression F^2^>2.0\s(F^2^)
_cod_data_source_file 4002006-other.cif
_cod_data_source_block '__(n-Bu4N)[Ni(dmstfdt)2]'
_cod_original_cell_volume 4219.9(31)
_cod_database_code 4002174

loop_
_symmetry_equiv_pos_site_id
_symmetry_equiv_pos_as_xyz
1 +X,+Y,+Z
2 -X,-Y,-Z

loop_
_atom_site_label
_atom_site_type_symbol
_atom_site_fract_x
_atom_site_fract_y
_atom_site_fract_z
_atom_site_U_iso_or_equiv
_atom_site_adp_type
_atom_site_occupancy
_atom_site_symmetry_multiplicity
_atom_site_calc_flag
_atom_site_refinement_flags
Se(1) Se 0.95513(10) 1.1098(3) 0.41418(7) 0.0720(7) Uani 1.00 1 d .
Se(2) Se 0.89599(10) 1.2353(3) 0.50224(8) 0.0810(8) Uani 1.00 1 d .
Se(3) Se 0.14934(10) 0.7536(3) 0.02386(7) 0.0765(8) Uani 1.00 1 d .
Se(4) Se 0.09600(9) 0.9123(2) 0.11058(7) 0.0607(7) Uani 1.00 1 d .
Se(5) Se 0.45268(9) 0.8613(3) 0.41401(7) 0.0722(7) Uani 1.00 1 d .
Se(6) Se 0.39450(10) 0.7761(3) 0.50750(8) 0.0825(8) Uani 1.00 1 d .
Se(7) Se -0.32604(10) 1.1931(3) 0.02694(8) 0.0745(8) Uani 1.00 1 d .
Se(8) Se -0.39800(9) 1.0621(2) 0.10848(7) 0.0614(7) Uani 1.00 1 d .
Ni(1) Ni 0.52509(10) 1.0063(2) 0.26113(8) 0.0447(7) Uani 1.00 1 d .
Ni(2) Ni 0.02814(11) 0.9591(3) 0.26598(8) 0.0462(7) Uani 1.00 1 d .
S(1) S 0.7838(2) 1.0211(5) 0.3367(2) 0.054(2) Uani 1.00 1 d .
S(2) S 0.7286(2) 1.1221(6) 0.4204(2) 0.072(2) Uani 1.00 1 d .
S(3) S 0.6304(2) 0.9702(5) 0.2559(2) 0.048(2) Uani 1.00 1 d .
S(4) S 0.5715(2) 1.0903(6) 0.3435(2) 0.064(2) Uani 1.00 1 d .
S(5) S 0.4786(2) 0.9058(5) 0.1808(2) 0.051(2) Uani 1.00 1 d .
S(6) S 0.4189(2) 1.0510(5) 0.2655(2) 0.054(2) Uani 1.00 1 d .
S(7) S 0.3222(2) 0.8162(6) 0.1117(2) 0.060(2) Uani 1.00 1 d .
S(8) S 0.2662(2) 0.9470(5) 0.1917(2) 0.048(2) Uani 1.00 1 d .
S(9) S 0.2867(2) 0.9433(6) 0.3394(2) 0.056(2) Uani 1.00 1 d .
S(10) S 0.2285(2) 0.8755(7) 0.4259(2) 0.076(2) Uani 1.00 1 d .
S(11) S 0.1352(2) 0.9814(5) 0.2600(2) 0.051(2) Uani 1.00 1 d .
S(12) S 0.0723(2) 0.8986(6) 0.3492(2) 0.063(2) Uani 1.00 1 d .
S(13) S -0.0127(2) 1.0503(5) 0.1866(2) 0.054(2) Uani 1.00 1 d .
S(14) S -0.0805(2) 0.9186(5) 0.2696(2) 0.050(2) Uani 1.00 1 d .
S(15) S -0.1650(3) 1.1127(6) 0.1135(2) 0.067(2) Uani 1.00 1 d .
S(16) S -0.2292(2) 0.9994(5) 0.1917(2) 0.050(2) Uani 1.00 1 d .
N(1) N 0.2419(8) 0.464(2) 0.2379(5) 0.050(5) Uani 1.00 1 d .
N(2) N 0.7425(8) 0.492(2) 0.2440(5) 0.062(5) Uani 1.00 1 d .
C(1) C 1.0962(10) 1.225(2) 0.4776(8) 0.108(9) Uani 1.00 1 d .
C(2) C 1.0397(11) 1.349(2) 0.5661(7) 0.118(9) Uani 1.00 1 d .
C(3) C 1.0226(8) 1.213(2) 0.4772(7) 0.060(6) Uani 1.00 1 d .
C(4) C 0.9974(9) 1.267(2) 0.5158(9) 0.068(7) Uani 1.00 1 d .
C(5) C 0.8743(9) 1.145(2) 0.4342(6) 0.054(6) Uani 1.00 1 d .
C(6) C 0.8034(11) 1.102(2) 0.4002(7) 0.063(7) Uani 1.00 1 d .
C(7) C 0.6906(8) 1.026(2) 0.3178(6) 0.044(5) Uani 1.00 1 d .
C(8) C 0.6629(8) 1.081(2) 0.3565(6) 0.045(6) Uani 1.00 1 d .
C(9) C 0.3897(9) 0.906(2) 0.1698(7) 0.050(6) Uani 1.00 1 d .
C(10) C 0.3622(8) 0.965(2) 0.2052(6) 0.045(6) Uani 1.00 1 d .
C(11) C 0.2433(8) 0.867(2) 0.1248(6) 0.045(6) Uani 1.00 1 d .
C(12) C 0.1739(8) 0.848(2) 0.0916(7) 0.054(6) Uani 1.00 1 d .
C(13) C 0.0482(11) 0.758(2) 0.0110(8) 0.076(8) Uani 1.00 1 d .
C(14) C 0.0256(8) 0.829(2) 0.0452(8) 0.052(6) Uani 1.00 1 d .
C(15) C 0.0005(10) 0.687(2) -0.0413(7) 0.090(8) Uani 1.00 1 d .
C(16) C -0.0532(9) 0.842(2) 0.0426(7) 0.100(8) Uani 1.00 1 d .
C(17) C 0.5934(9) 0.768(3) 0.4769(7) 0.101(8) Uani 1.00 1 d .
C(18) C 0.5328(10) 0.681(3) 0.5707(8) 0.112(9) Uani 1.00 1 d .
C(19) C 0.5199(9) 0.781(2) 0.4787(7) 0.063(7) Uani 1.00 1 d .
C(20) C 0.4951(9) 0.750(2) 0.5182(8) 0.061(7) Uani 1.00 1 d .
C(21) C 0.3719(9) 0.845(2) 0.4365(6) 0.057(6) Uani 1.00 1 d .
C(22) C 0.3032(9) 0.880(2) 0.4042(7) 0.059(6) Uani 1.00 1 d .
C(23) C 0.1933(8) 0.940(2) 0.3225(6) 0.051(6) Uani 1.00 1 d .
C(24) C 0.1632(7) 0.906(2) 0.3608(6) 0.046(5) Uani 1.00 1 d .
C(25) C -0.1053(8) 1.046(2) 0.1730(6) 0.040(5) Uani 1.00 1 d .
C(26) C -0.1340(8) 0.992(2) 0.2117(7) 0.045(6) Uani 1.00 1 d .
C(27) C -0.2464(8) 1.078(2) 0.1277(6) 0.050(6) Uani 1.00 1 d .
C(28) C -0.3119(8) 1.103(2) 0.0936(6) 0.048(6) Uani 1.00 1 d .
C(29) C -0.4276(10) 1.222(2) 0.0140(7) 0.061(7) Uani 1.00 1 d .
C(30) C -0.4553(10) 1.170(2) 0.0480(8) 0.073(8) Uani 1.00 1 d .
C(31) C -0.4640(10) 1.304(2) -0.0367(7) 0.097(8) Uani 1.00 1 d .
C(32) C -0.5346(9) 1.172(2) 0.0431(7) 0.079(7) Uani 1.00 1 d .
C(33) C 0.2399(9) 0.375(2) 0.2853(7) 0.066(7) Uani 1.00 1 d .
C(34) C 0.2342(10) 0.462(2) 0.3314(7) 0.071(7) Uani 1.00 1 d .
C(35) C 0.2333(10) 0.353(2) 0.3749(8) 0.087(8) Uani 1.00 1 d .
C(36) C 0.2327(12) 0.419(3) 0.4235(10) 0.148(12) Uani 1.00 1 d .
C(37) C 0.3091(10) 0.574(2) 0.2533(7) 0.061(6) Uani 1.00 1 d .
C(38) C 0.3799(9) 0.503(2) 0.2832(7) 0.062(6) Uani 1.00 1 d .
C(39) C 0.4397(10) 0.623(2) 0.2866(7) 0.073(7) Uani 1.00 1 d .
C(40) C 0.5156(11) 0.569(2) 0.3165(7) 0.091(8) Uani 1.00 1 d .
C(41) C 0.2437(9) 0.351(2) 0.1968(7) 0.072(7) Uani 1.00 1 d .
C(42) C 0.2439(11) 0.411(2) 0.1440(9) 0.088(8) Uani 1.00 1 d .
C(43) C 0.2461(11) 0.288(3) 0.1040(8) 0.096(9) Uani 1.00 1 d .
C(44) C 0.2569(13) 0.333(3) 0.0549(10) 0.145(13) Uani 1.00 1 d .
C(45) C 0.1762(9) 0.562(2) 0.2160(7) 0.057(7) Uani 1.00 1 d .
C(46) C 0.1034(11) 0.480(2) 0.1999(7) 0.075(8) Uani 1.00 1 d .
C(47) C 0.0414(12) 0.578(3) 0.1824(11) 0.149(12) Uani 1.00 1 d .
C(48) C -0.0329(12) 0.516(3) 0.1623(8) 0.120(10) Uani 1.00 1 d .
C(49) C 0.7451(10) 0.594(2) 0.2891(7) 0.081(7) Uani 1.00 1 d .
C(50) C 0.7376(10) 0.517(2) 0.3379(7) 0.077(8) Uani 1.00 1 d .
C(51) C 0.7322(10) 0.636(2) 0.3782(8) 0.074(7) Uani 1.00 1 d .
C(52) C 0.7229(10) 0.565(2) 0.4261(9) 0.116(10) Uani 1.00 1 d .
C(53) C 0.8087(9) 0.388(2) 0.2642(7) 0.064(7) Uani 1.00 1 d .
C(54) C 0.8847(11) 0.462(2) 0.2862(7) 0.081(8) Uani 1.00 1 d .
C(55) C 0.9434(12) 0.357(2) 0.2927(7) 0.088(8) Uani 1.00 1 d .
C(56) C 1.0213(9) 0.420(3) 0.3221(9) 0.128(10) Uani 1.00 1 d .
C(57) C 0.7546(11) 0.596(2) 0.2002(7) 0.084(8) Uani 1.00 1 d .
C(58) C 0.7596(11) 0.506(2) 0.1537(8) 0.095(9) Uani 1.00 1 d .
C(59) C 0.7605(13) 0.626(3) 0.1069(8) 0.108(10) Uani 1.00 1 d .
C(60) C 0.6912(12) 0.666(3) 0.0780(10) 0.143(12) Uani 1.00 1 d .
C(61) C 0.6710(11) 0.392(2) 0.2231(8) 0.078(7) Uani 1.00 1 d .
C(62) C 0.6045(13) 0.477(2) 0.2012(9) 0.108(10) Uani 1.00 1 d .
C(63) C 0.5393(13) 0.367(3) 0.1929(10) 0.105(10) Uani 1.00 1 d .
C(64) C 0.4678(11) 0.431(2) 0.1648(8) 0.098(9) Uani 1.00 1 d .
H(1) H 1.1054 1.3167 0.4611 0.128 Uiso 1.00 1 c R
H(2) H 1.1281 1.2267 0.5139 0.128 Uiso 1.00 1 c R
H(3) H 1.1042 1.1375 0.4592 0.128 Uiso 1.00 1 c R
H(4) H 1.0572 1.2759 0.5934 0.123 Uiso 1.00 1 c R
H(5) H 1.0799 1.4040 0.5613 0.123 Uiso 1.00 1 c R
H(6) H 1.0105 1.4191 0.5762 0.123 Uiso 1.00 1 c R
H(7) H -0.0086 0.5795 -0.0384 0.107 Uiso 1.00 1 c R
H(8) H -0.0444 0.7370 -0.0525 0.107 Uiso 1.00 1 c R
H(9) H 0.0237 0.7022 -0.0670 0.107 Uiso 1.00 1 c R
H(10) H -0.0711 0.9387 0.0284 0.112 Uiso 1.00 1 c R
H(11) H -0.0837 0.7605 0.0210 0.112 Uiso 1.00 1 c R
H(12) H -0.0531 0.8359 0.0781 0.112 Uiso 1.00 1 c R
H(13) H 0.6211 0.8623 0.4906 0.118 Uiso 1.00 1 c R
H(14) H 0.6169 0.6850 0.4977 0.118 Uiso 1.00 1 c R
H(15) H 0.5900 0.7516 0.4407 0.118 Uiso 1.00 1 c R
H(16) H 0.5298 0.5719 0.5668 0.138 Uiso 1.00 1 c R
H(17) H 0.5827 0.7179 0.5828 0.138 Uiso 1.00 1 c R
H(18) H 0.5115 0.7111 0.5961 0.138 Uiso 1.00 1 c R
H(19) H -0.4840 1.2306 -0.0656 0.114 Uiso 1.00 1 c R
H(20) H -0.5022 1.3617 -0.0328 0.114 Uiso 1.00 1 c R
H(21) H -0.4294 1.3722 -0.0440 0.114 Uiso 1.00 1 c R
H(22) H -0.5405 1.2621 0.0616 0.087 Uiso 1.00 1 c R
H(23) H -0.5650 1.1746 0.0065 0.087 Uiso 1.00 1 c R
H(24) H -0.5479 1.0829 0.0587 0.087 Uiso 1.00 1 c R
H(25) H 0.2833 0.3203 0.2986 0.078 Uiso 1.00 1 c R
H(26) H 0.1986 0.3040 0.2734 0.078 Uiso 1.00 1 c R
H(27) H 0.1904 0.5160 0.3199 0.091 Uiso 1.00 1 c R
H(28) H 0.2751 0.5336 0.3448 0.091 Uiso 1.00 1 c R
H(29) H 0.2757 0.2945 0.3831 0.103 Uiso 1.00 1 c R
H(30) H 0.1908 0.2855 0.3608 0.104 Uiso 1.00 1 c R
H(31) H 0.1836 0.4311 0.4212 0.171 Uiso 1.00 1 c R
H(32) H 0.2569 0.3594 0.4535 0.171 Uiso 1.00 1 c R
H(33) H 0.2574 0.5184 0.4275 0.171 Uiso 1.00 1 c R
H(34) H 0.3028 0.6512 0.2767 0.068 Uiso 1.00 1 c R
H(35) H 0.3125 0.6205 0.2221 0.068 Uiso 1.00 1 c R
H(36) H 0.3837 0.4142 0.2632 0.070 Uiso 1.00 1 c R
H(37) H 0.3829 0.4741 0.3181 0.070 Uiso 1.00 1 c R
H(38) H 0.4315 0.7141 0.3034 0.081 Uiso 1.00 1 c R
H(39) H 0.4374 0.6450 0.2512 0.081 Uiso 1.00 1 c R
H(40) H 0.5346 0.5176 0.2930 0.113 Uiso 1.00 1 c R
H(41) H 0.5477 0.6549 0.3338 0.113 Uiso 1.00 1 c R
H(42) H 0.5111 0.5000 0.3427 0.113 Uiso 1.00 1 c R
H(43) H 0.2030 0.2791 0.1889 0.083 Uiso 1.00 1 c R
H(44) H 0.2877 0.2987 0.2118 0.083 Uiso 1.00 1 c R
H(45) H 0.2855 0.4806 0.1507 0.099 Uiso 1.00 1 c R
H(46) H 0.2007 0.4657 0.1284 0.099 Uiso 1.00 1 c R
H(47) H 0.2022 0.2254 0.0953 0.119 Uiso 1.00 1 c R
H(48) H 0.2867 0.2286 0.1218 0.119 Uiso 1.00 1 c R
H(49) H 0.3072 0.3466 0.0594 0.179 Uiso 1.00 1 c R
H(50) H 0.2338 0.2593 0.0264 0.179 Uiso 1.00 1 c R
H(51) H 0.2343 0.4284 0.0466 0.179 Uiso 1.00 1 c R
H(52) H 0.1801 0.6174 0.1865 0.080 Uiso 1.00 1 c R
H(53) H 0.1781 0.6333 0.2440 0.080 Uiso 1.00 1 c R
H(54) H 0.1007 0.4164 0.2281 0.094 Uiso 1.00 1 c R
H(55) H 0.0985 0.4163 0.1694 0.094 Uiso 1.00 1 c R
H(56) H 0.0479 0.6446 0.1562 0.170 Uiso 1.00 1 c R
H(57) H 0.0466 0.6365 0.2140 0.170 Uiso 1.00 1 c R
H(58) H -0.0498 0.4962 0.1911 0.138 Uiso 1.00 1 c R
H(59) H -0.0637 0.5852 0.1386 0.138 Uiso 1.00 1 c R
H(60) H -0.0337 0.4212 0.1436 0.138 Uiso 1.00 1 c R
H(61) H 0.7067 0.6628 0.2760 0.084 Uiso 1.00 1 c R
H(62) H 0.7908 0.6512 0.3015 0.084 Uiso 1.00 1 c R
H(63) H 0.7779 0.4547 0.3543 0.091 Uiso 1.00 1 c R
H(64) H 0.6936 0.4532 0.3264 0.091 Uiso 1.00 1 c R
H(65) H 0.6916 0.6970 0.3612 0.085 Uiso 1.00 1 c R
H(66) H 0.7761 0.7000 0.3886 0.085 Uiso 1.00 1 c R
H(67) H 0.7698 0.5517 0.4523 0.141 Uiso 1.00 1 c R
H(68) H 0.6964 0.6311 0.4405 0.141 Uiso 1.00 1 c R
H(69) H 0.6970 0.4672 0.4165 0.141 Uiso 1.00 1 c R
H(70) H 0.8088 0.3255 0.2347 0.078 Uiso 1.00 1 c R
H(71) H 0.8015 0.3243 0.2908 0.078 Uiso 1.00 1 c R
H(72) H 0.8917 0.5009 0.3212 0.090 Uiso 1.00 1 c R
H(73) H 0.8887 0.5454 0.2643 0.090 Uiso 1.00 1 c R
H(74) H 0.9401 0.3295 0.2573 0.103 Uiso 1.00 1 c R
H(75) H 0.9340 0.2669 0.3099 0.103 Uiso 1.00 1 c R
H(76) H 1.0337 0.3980 0.3590 0.139 Uiso 1.00 1 c R
H(77) H 1.0554 0.3757 0.3088 0.139 Uiso 1.00 1 c R
H(78) H 1.0227 0.5288 0.3181 0.139 Uiso 1.00 1 c R
H(79) H 0.7998 0.6540 0.2158 0.102 Uiso 1.00 1 c R
H(80) H 0.7159 0.6644 0.1879 0.102 Uiso 1.00 1 c R
H(81) H 0.7177 0.4363 0.1407 0.113 Uiso 1.00 1 c R
H(82) H 0.8025 0.4485 0.1638 0.113 Uiso 1.00 1 c R
H(83) H 0.7823 0.5839 0.0834 0.133 Uiso 1.00 1 c R
H(84) H 0.7882 0.7166 0.1246 0.133 Uiso 1.00 1 c R
H(85) H 0.6785 0.7517 0.0950 0.172 Uiso 1.00 1 c R
H(86) H 0.6887 0.6931 0.0430 0.172 Uiso 1.00 1 c R
H(87) H 0.6581 0.5804 0.0757 0.172 Uiso 1.00 1 c R
H(88) H 0.6663 0.3375 0.2526 0.083 Uiso 1.00 1 c R
H(89) H 0.6740 0.3194 0.1969 0.083 Uiso 1.00 1 c R
H(90) H 0.6036 0.5161 0.1679 0.123 Uiso 1.00 1 c R
H(91) H 0.6046 0.5604 0.2247 0.123 Uiso 1.00 1 c R
H(92) H 0.5404 0.3334 0.2269 0.136 Uiso 1.00 1 c R
H(93) H 0.5425 0.2811 0.1717 0.135 Uiso 1.00 1 c R
H(94) H 0.4538 0.4162 0.1272 0.116 Uiso 1.00 1 c R
H(95) H 0.4315 0.3838 0.1766 0.116 Uiso 1.00 1 c R
H(96) H 0.4724 0.5391 0.1734 0.116 Uiso 1.00 1 c R

loop_
_atom_site_aniso_label
_atom_site_aniso_U_11
_atom_site_aniso_U_22
_atom_site_aniso_U_33
_atom_site_aniso_U_12
_atom_site_aniso_U_13
_atom_site_aniso_U_23
Se(1) 0.0423(11) 0.124(2) 0.0485(13) -0.0008(12) 0.0156(10) -0.0034(12)
Se(2) 0.0491(13) 0.136(2) 0.054(1) -0.0106(13) 0.0151(10) -0.0208(13)
Se(3) 0.064(1) 0.115(2) 0.0449(13) 0.0170(13) 0.0105(10) -0.0077(12)
Se(4) 0.0405(11) 0.087(2) 0.0503(13) 0.0081(10) 0.0101(9) -0.0050(11)
Se(5) 0.0393(12) 0.130(2) 0.0480(13) 0.0095(12) 0.0153(10) -0.0026(12)
Se(6) 0.0472(12) 0.146(2) 0.053(1) 0.0153(13) 0.0143(10) 0.019(1)
Se(7) 0.0560(13) 0.115(2) 0.0472(13) 0.0004(12) 0.0111(10) 0.0104(12)
Se(8) 0.0426(12) 0.087(2) 0.0515(12) 0.0077(11) 0.0121(10) 0.0003(11)
Ni(1) 0.0323(11) 0.055(2) 0.0461(13) 0.0045(11) 0.0132(10) -0.0031(11)
Ni(2) 0.0335(11) 0.060(2) 0.0435(13) 0.0029(11) 0.0116(10) -0.0021(11)
S(1) 0.042(3) 0.070(4) 0.052(3) 0.000(3) 0.018(2) -0.007(3)
S(2) 0.042(3) 0.120(5) 0.053(3) 0.003(3) 0.016(3) -0.021(3)
S(3) 0.036(3) 0.069(3) 0.038(3) 0.002(2) 0.012(2) -0.006(2)
S(4) 0.037(3) 0.098(4) 0.057(3) 0.007(3) 0.017(2) -0.010(3)
S(5) 0.032(2) 0.072(4) 0.052(3) 0.002(2) 0.018(2) -0.001(3)
S(6) 0.041(3) 0.059(4) 0.063(3) 0.004(2) 0.022(2) -0.004(3)
S(7) 0.044(3) 0.088(4) 0.048(3) 0.002(3) 0.016(2) -0.011(3)
S(8) 0.037(3) 0.055(3) 0.052(3) 0.008(2) 0.015(2) -0.002(3)
S(9) 0.034(3) 0.087(4) 0.053(3) 0.011(3) 0.021(2) 0.006(3)
S(10) 0.044(3) 0.138(5) 0.048(3) 0.015(3) 0.018(3) 0.016(3)
S(11) 0.029(2) 0.082(4) 0.044(3) -0.000(2) 0.015(2) 0.000(3)
S(12) 0.039(3) 0.103(4) 0.050(3) 0.011(3) 0.017(2) 0.015(3)
S(13) 0.039(3) 0.077(4) 0.053(3) 0.012(3) 0.023(2) 0.010(3)
S(14) 0.035(3) 0.066(3) 0.048(3) 0.003(2) 0.015(2) 0.012(3)
S(15) 0.051(3) 0.100(4) 0.049(3) 0.010(3) 0.016(3) 0.019(3)
S(16) 0.035(3) 0.064(3) 0.049(3) 0.008(2) 0.013(2) 0.006(3)
N(1) 0.074(11) 0.038(10) 0.036(9) 0.005(9) 0.017(8) -0.007(8)
N(2) 0.079(12) 0.059(11) 0.038(10) -0.005(10) 0.009(8) -0.010(9)
C(1) 0.09(2) 0.11(2) 0.12(2) -0.02(1) 0.03(2) -0.01(2)
C(2) 0.10(2) 0.14(2) 0.07(2) -0.02(2) -0.023(13) -0.05(2)
C(3) 0.021(9) 0.12(2) 0.042(11) -0.010(10) 0.015(8) -0.010(11)
C(4) 0.047(11) 0.06(1) 0.11(2) -0.008(10) 0.042(12) 0.002(12)
C(5) 0.054(12) 0.063(13) 0.037(11) 0.018(10) 0.004(9) 0.010(10)
C(6) 0.10(2) 0.045(13) 0.058(13) 0.014(12) 0.052(12) -0.001(10)
C(7) 0.035(9) 0.068(13) 0.020(9) 0.001(9) -0.002(8) -0.005(9)
C(8) 0.036(10) 0.042(12) 0.057(12) 0.007(8) 0.016(9) -0.007(9)
C(9) 0.056(12) 0.047(12) 0.041(11) 0.011(9) 0.007(9) -0.007(9)
C(10) 0.036(10) 0.035(12) 0.048(12) -0.007(8) -0.003(9) -0.001(9)
C(11) 0.045(11) 0.043(12) 0.048(11) -0.009(9) 0.021(9) 0.004(9)
C(12) 0.016(8) 0.08(1) 0.060(12) -0.015(9) 0.013(8) -0.003(10)
C(13) 0.07(1) 0.10(2) 0.06(2) -0.001(12) 0.012(12) -0.003(13)
C(14) 0.019(9) 0.06(1) 0.08(1) 0.011(9) 0.007(9) 0.036(11)
C(15) 0.09(2) 0.13(2) 0.051(13) 0.00(1) 0.023(12) -0.009(13)
C(16) 0.06(1) 0.15(2) 0.07(2) 0.01(1) -0.002(11) 0.01(1)
C(17) 0.050(13) 0.20(2) 0.048(13) 0.03(1) 0.009(10) -0.03(1)
C(18) 0.09(2) 0.19(2) 0.06(2) 0.05(2) 0.031(12) 0.05(2)
C(19) 0.036(11) 0.10(2) 0.042(12) 0.023(10) 0.003(9) -0.007(11)
C(20) 0.056(12) 0.050(13) 0.08(2) 0.003(10) 0.023(11) -0.007(11)
C(21) 0.048(12) 0.09(2) 0.027(10) -0.008(11) 0.003(9) -0.012(10)
C(22) 0.035(10) 0.09(2) 0.057(13) -0.004(10) 0.027(9) 0.000(11)
C(23) 0.043(10) 0.10(2) 0.014(9) 0.003(10) 0.011(8) 0.000(9)
C(24) 0.017(9) 0.055(12) 0.047(11) 0.005(8) -0.011(8) -0.026(9)
C(25) 0.046(11) 0.033(11) 0.033(10) 0.006(8) 0.004(8) 0.015(8)
C(26) 0.041(10) 0.026(11) 0.066(13) 0.001(8) 0.018(9) -0.005(9)
C(27) 0.034(11) 0.064(13) 0.039(12) -0.001(9) -0.001(9) -0.013(9)
C(28) 0.043(11) 0.070(13) 0.041(11) 0.007(10) 0.025(9) 0.001(9)
C(29) 0.059(12) 0.08(2) 0.039(12) -0.000(11) 0.019(10) 0.004(11)
C(30) 0.051(13) 0.09(2) 0.07(2) 0.016(11) 0.008(11) -0.006(13)
C(31) 0.09(2) 0.14(2) 0.06(1) 0.02(1) 0.016(12) 0.04(2)
C(32) 0.051(12) 0.08(2) 0.09(2) 0.023(11) -0.003(11) -0.007(12)
C(33) 0.051(12) 0.10(2) 0.047(12) 0.002(11) 0.014(10) 0.013(12)
C(34) 0.08(2) 0.09(2) 0.050(12) -0.009(12) 0.044(12) 0.002(12)
C(35) 0.08(2) 0.12(2) 0.06(2) -0.029(13) 0.026(13) -0.01(1)
C(36) 0.12(2) 0.20(3) 0.11(2) -0.01(2) 0.02(2) -0.06(2)
C(37) 0.073(13) 0.050(13) 0.046(12) 0.004(12) 0.004(10) -0.009(10)
C(38) 0.08(1) 0.053(13) 0.045(12) -0.028(12) 0.013(10) -0.002(10)
C(39) 0.08(2) 0.06(1) 0.06(1) 0.026(13) 0.005(11) -0.007(11)
C(40) 0.16(2) 0.07(2) 0.05(1) 0.00(2) 0.05(1) 0.016(12)
C(41) 0.062(13) 0.09(2) 0.056(13) -0.015(11) 0.012(11) 0.030(13)
C(42) 0.10(2) 0.05(2) 0.09(2) 0.001(12) 0.01(1) -0.02(1)
C(43) 0.10(2) 0.13(2) 0.07(2) -0.03(2) 0.05(1) 0.02(2)
C(44) 0.13(2) 0.15(3) 0.17(3) -0.01(2) 0.07(2) -0.02(2)
C(45) 0.056(11) 0.038(12) 0.10(2) 0.009(10) 0.060(11) 0.016(11)
C(46) 0.10(2) 0.07(2) 0.07(1) 0.00(1) 0.041(12) 0.035(12)
C(47) 0.05(2) 0.13(2) 0.25(4) 0.01(2) 0.02(2) 0.08(2)
C(48) 0.10(2) 0.14(2) 0.10(2) 0.01(2) 0.02(2) 0.03(2)
C(49) 0.12(2) 0.046(13) 0.048(13) 0.010(12) -0.012(12) -0.016(11)
C(50) 0.10(2) 0.08(2) 0.049(13) 0.025(13) 0.018(12) 0.022(12)
C(51) 0.06(1) 0.08(2) 0.07(2) -0.014(11) 0.014(12) 0.009(13)
C(52) 0.08(2) 0.13(2) 0.14(2) 0.03(2) 0.04(2) 0.05(2)
C(53) 0.058(12) 0.08(2) 0.057(13) 0.008(11) 0.024(10) -0.024(11)
C(54) 0.08(2) 0.09(2) 0.05(1) -0.01(1) 0.004(11) 0.013(12)
C(55) 0.13(2) 0.08(2) 0.05(1) 0.04(2) 0.019(13) 0.017(12)
C(56) 0.026(12) 0.18(2) 0.15(2) 0.022(13) -0.017(13) -0.00(2)
C(57) 0.14(2) 0.06(1) 0.06(1) -0.005(13) 0.04(1) -0.013(12)
C(58) 0.11(2) 0.11(2) 0.06(1) -0.01(1) 0.030(13) -0.02(1)
C(59) 0.12(2) 0.14(2) 0.07(2) 0.03(2) 0.04(2) -0.00(2)
C(60) 0.08(2) 0.22(3) 0.13(2) 0.04(2) 0.04(2) -0.07(2)
C(61) 0.10(2) 0.032(13) 0.08(2) -0.032(12) 0.005(13) -0.020(11)
C(62) 0.09(2) 0.08(2) 0.14(2) -0.01(2) 0.02(2) 0.01(2)
C(63) 0.11(2) 0.10(2) 0.13(2) 0.01(2) 0.07(2) -0.04(2)
C(64) 0.11(2) 0.10(2) 0.08(2) 0.02(2) 0.03(1) -0.007(13)

loop_
_atom_type_symbol
_atom_type_description
_atom_type_scat_dispersion_real
_atom_type_scat_dispersion_imag
_atom_type_scat_source
C C 0.003 0.002
;
International Tables for Crystallography
(1992, Vol. C, Tables 4.2.6.8 and 6.1.1.4)
;
H H 0.000 0.000
;
International Tables for Crystallography
(1992, Vol. C, Table 6.1.1.4)
;
N N 0.006 0.003
;
International Tables for Crystallography
(1992, Vol. C, Tables 4.2.6.8 and 6.1.1.4)
;
Ni Ni 0.339 1.112
;
International Tables for Crystallography
(1992, Vol. C, Tables 4.2.6.8 and 6.1.1.4)
;
S S 0.125 0.123
;
International Tables for Crystallography
(1992, Vol. C, Tables 4.2.6.8 and 6.1.1.4)
;
Se Se -0.093 2.226
;
International Tables for Crystallography
(1992, Vol. C, Tables 4.2.6.8 and 6.1.1.4)
;

loop_
_geom_bond_atom_site_label_1
_geom_bond_atom_site_label_2
_geom_bond_distance
Se(1) C(3) 1.91(2)
Se(1) C(5) 1.87(2)
Se(2) C(4) 1.89(2)
Se(2) C(5) 1.86(2)
Se(3) C(12) 1.87(2)
Se(3) C(13) 1.89(2)
Se(4) C(12) 1.87(2)
Se(4) C(14) 1.91(2)
Se(5) C(19) 1.93(2)
Se(5) C(21) 1.87(2)
Se(6) C(20) 1.91(2)
Se(6) C(21) 1.90(2)
Se(7) C(28) 1.88(2)
Se(7) C(29) 1.92(2)
Se(8) C(28) 1.88(2)
Se(8) C(30) 1.90(2)
Ni(1) S(3) 2.148(5)
Ni(1) S(4) 2.164(5)
Ni(1) S(5) 2.165(5)
Ni(1) S(6) 2.171(5)
Ni(2) S(11) 2.154(5)
Ni(2) S(12) 2.161(5)
Ni(2) S(13) 2.158(5)
Ni(2) S(14) 2.171(5)
S(1) C(6) 1.73(2)
S(1) C(7) 1.71(2)
S(2) C(6) 1.74(2)
S(2) C(8) 1.76(1)
S(3) C(7) 1.71(1)
S(4) C(8) 1.70(2)
S(5) C(9) 1.66(2)
S(6) C(10) 1.74(1)
S(7) C(9) 1.79(1)
S(7) C(11) 1.77(2)
S(8) C(10) 1.78(2)
S(8) C(11) 1.80(2)
S(9) C(22) 1.74(2)
S(9) C(23) 1.72(2)
S(10) C(22) 1.75(2)
S(10) C(24) 1.79(1)
S(11) C(23) 1.71(1)
S(12) C(24) 1.69(1)
S(13) C(25) 1.71(2)
S(14) C(26) 1.69(2)
S(15) C(25) 1.73(1)
S(15) C(27) 1.77(2)
S(16) C(26) 1.75(2)
S(16) C(27) 1.77(2)
N(1) C(33) 1.50(2)
N(1) C(37) 1.52(2)
N(1) C(41) 1.47(2)
N(1) C(45) 1.52(2)
N(2) C(49) 1.47(2)
N(2) C(53) 1.55(2)
N(2) C(57) 1.56(3)
N(2) C(61) 1.53(2)
C(1) C(3) 1.43(3)
C(2) C(4) 1.46(3)
C(3) C(4) 1.37(3)
C(5) C(6) 1.40(2)
C(7) C(8) 1.41(3)
C(9) C(10) 1.34(3)
C(11) S(7) 1.77(2)
C(11) S(8) 1.80(2)
C(11) C(12) 1.34(2)
C(12) C(11) 1.34(2)
C(13) C(14) 1.30(3)
C(13) C(15) 1.49(2)
C(14) C(16) 1.53(3)
C(15) C(13) 1.49(2)
C(17) C(19) 1.46(3)
C(18) C(20) 1.48(3)
C(19) C(20) 1.33(3)
C(21) C(22) 1.37(2)
C(23) C(24) 1.37(3)
C(25) C(26) 1.41(3)
C(27) C(28) 1.31(2)
C(29) C(30) 1.28(3)
C(29) C(31) 1.49(2)
C(30) C(32) 1.51(3)
C(33) C(34) 1.47(3)
C(34) C(35) 1.51(3)
C(35) C(36) 1.42(3)
C(37) C(38) 1.50(2)
C(38) C(39) 1.51(3)
C(39) C(40) 1.51(3)
C(41) C(42) 1.51(3)
C(42) C(43) 1.51(3)
C(43) C(44) 1.45(4)
C(45) C(46) 1.48(2)
C(46) C(47) 1.45(3)
C(47) C(48) 1.44(3)
C(49) C(50) 1.52(3)
C(50) C(51) 1.52(3)
C(51) C(52) 1.49(3)
C(53) C(54) 1.50(2)
C(54) C(55) 1.46(3)
C(55) C(56) 1.52(3)
C(57) C(58) 1.49(3)
C(58) C(59) 1.64(3)
C(59) C(60) 1.37(3)
C(61) C(62) 1.46(3)
C(62) C(63) 1.50(3)
C(63) C(64) 1.47(3)

loop_
_geom_contact_atom_site_label_1
_geom_contact_atom_site_label_2
_geom_contact_distance
_geom_contact_site_symmetry_2
Se(1) Se(2) 3.159(3) .
Se(1) S(1) 3.309(4) .
Se(1) S(12) 3.830(6) 1_655
Se(1) S(14) 3.993(5) 1_655
Se(1) C(1) 2.81(2) .
Se(1) C(3) 3.98(2) 2_776
Se(1) C(4) 2.85(2) .
Se(1) C(4) 3.77(2) 2_776
Se(1) C(6) 2.85(2) .
Se(1) C(55) 3.85(2) 1_565
Se(2) S(2) 3.328(4) .
Se(2) S(10) 3.689(6) 2_676
Se(2) S(12) 3.984(5) 2_676
Se(2) C(2) 2.85(2) .
Se(2) C(3) 2.79(2) .
Se(2) C(6) 2.88(2) .
Se(3) Se(4) 3.172(3) .
Se(3) S(7) 3.384(4) .
Se(3) S(15) 3.962(6) 2_575
Se(3) C(11) 2.81(1) .
Se(3) C(14) 2.77(2) .
Se(3) C(15) 2.84(2) .
Se(4) S(8) 3.268(4) .
Se(4) S(11) 3.817(5) .
Se(4) S(13) 3.638(6) .
Se(4) C(11) 2.82(2) .
Se(4) C(13) 2.79(2) .
Se(4) C(16) 2.87(2) .
Se(4) C(47) 3.81(3) .
Se(5) Se(6) 3.163(3) .
Se(5) S(4) 3.948(6) .
Se(5) S(9) 3.271(4) .
Se(5) C(17) 2.83(2) .
Se(5) C(18) 3.96(2) 2_676
Se(5) C(20) 2.81(2) .
Se(5) C(20) 3.73(2) 2_676
Se(5) C(22) 2.85(2) .
Se(5) C(39) 3.88(2) .
Se(6) S(2) 3.693(6) 2_676
Se(6) S(4) 3.940(6) 2_676
Se(6) S(10) 3.370(5) .
Se(6) C(17) 3.95(2) 2_676
Se(6) C(18) 2.80(2) .
Se(6) C(19) 2.81(2) .
Se(6) C(22) 2.89(2) .
Se(7) Se(8) 3.170(3) .
Se(7) S(7) 3.723(6) 2_575
Se(7) S(15) 3.295(4) .
Se(7) C(27) 2.81(1) .
Se(7) C(30) 2.77(2) .
Se(7) C(31) 2.85(2) .
Se(8) S(3) 3.869(5) 1_455
Se(8) S(5) 3.795(5) 1_455
Se(8) S(16) 3.341(4) .
Se(8) C(27) 2.82(2) .
Se(8) C(29) 2.78(2) .
Se(8) C(32) 2.84(2) .
Se(8) C(61) 3.98(2) 1_465
Se(8) C(63) 3.95(3) 1_465
Ni(1) C(7) 3.05(1) .
Ni(1) C(8) 3.02(1) .
Ni(1) C(9) 2.98(1) .
Ni(1) C(10) 3.01(1) .
Ni(1) C(39) 3.82(2) .
Ni(1) C(63) 3.69(2) 1_565
Ni(2) C(23) 3.06(1) .
Ni(2) C(24) 3.00(1) .
Ni(2) C(25) 3.03(1) .
Ni(2) C(26) 3.02(1) .
S(1) S(2) 2.939(8) .
S(1) S(3) 3.025(5) .
S(1) S(14) 3.812(7) 1_655
S(1) S(16) 3.785(7) 1_655
S(1) C(5) 2.75(2) .
S(1) C(8) 2.67(2) .
S(1) C(49) 3.85(2) .
S(1) C(51) 3.73(2) .
S(1) C(53) 3.84(2) 1_565
S(2) Se(6) 3.693(6) 2_676
S(2) S(4) 3.033(6) .
S(2) S(10) 3.884(7) 2_676
S(2) C(5) 2.74(2) .
S(2) C(7) 2.68(2) .
S(2) C(52) 3.84(2) 1_565
S(3) Se(8) 3.869(5) 1_655
S(3) S(4) 3.131(7) .
S(3) S(5) 2.963(5) .
S(3) S(16) 3.707(7) 1_655
S(3) C(8) 2.68(2) .
S(3) C(49) 3.97(2) .
S(3) C(61) 3.87(2) 1_565
S(4) Se(6) 3.940(6) 2_676
S(4) S(6) 2.981(5) .
S(4) C(7) 2.72(2) .
S(5) Se(8) 3.795(5) 1_655
S(5) S(6) 3.154(7) .
S(5) S(7) 3.022(5) .
S(5) C(10) 2.64(2) .
S(6) S(8) 3.030(5) .
S(6) S(9) 3.849(7) .
S(6) C(9) 2.69(2) .
S(6) C(39) 3.77(2) .
S(7) Se(7) 3.723(6) 2_575
S(7) S(8) 2.952(7) .
S(7) C(10) 2.64(2) .
S(7) C(12) 2.79(2) .
S(7) C(42) 3.99(2) .
S(8) S(9) 3.817(7) .
S(8) S(11) 3.643(7) .
S(8) C(9) 2.71(2) .
S(8) C(12) 2.75(1) .
S(8) C(37) 3.64(2) .
S(8) C(41) 3.55(2) 1_565
S(8) C(43) 3.74(2) 1_565
S(8) C(45) 3.87(2) .
S(9) S(10) 2.960(8) .
S(9) S(11) 3.013(5) .
S(9) C(21) 2.71(1) .
S(9) C(24) 2.68(2) .
S(9) C(35) 3.94(2) 1_565
S(10) Se(2) 3.689(6) 2_676
S(10) S(2) 3.884(7) 2_676
S(10) S(12) 3.037(6) .
S(10) C(21) 2.74(2) .
S(10) C(23) 2.67(2) .
S(10) C(36) 3.95(3) .
S(11) S(12) 3.114(7) .
S(11) S(13) 2.960(5) .
S(11) C(24) 2.64(2) .
S(11) C(33) 3.82(2) 1_565
S(12) Se(1) 3.830(6) 1_455
S(12) Se(2) 3.984(5) 2_676
S(12) S(14) 3.011(5) .
S(12) C(23) 2.71(2) .
S(13) S(14) 3.151(7) .
S(13) S(15) 3.009(6) .
S(13) C(26) 2.71(2) .
S(14) Se(1) 3.993(5) 1_455
S(14) S(1) 3.812(7) 1_455
S(14) S(16) 3.040(5) .
S(14) C(25) 2.71(2) .
S(14) C(55) 3.82(2) 1_465
S(15) Se(3) 3.962(6) 2_575
S(15) S(16) 2.944(7) .
S(15) C(26) 2.71(2) .
S(15) C(28) 2.73(2) .
S(16) S(1) 3.785(7) 1_455
S(16) S(3) 3.707(7) 1_455
S(16) C(25) 2.65(2) .
S(16) C(28) 2.74(1) .
S(16) C(53) 3.77(2) 1_465
S(16) C(57) 3.51(2) 1_455
S(16) C(59) 3.88(2) 1_455
N(1) C(34) 2.55(2) .
N(1) C(35) 3.85(3) .
N(1) C(38) 2.54(2) .
N(1) C(39) 3.81(2) .
N(1) C(42) 2.56(3) .
N(1) C(43) 3.89(3) .
N(1) C(46) 2.55(2) .
N(1) C(47) 3.85(3) .
N(2) C(50) 2.55(3) .
N(2) C(51) 3.85(3) .
N(2) C(54) 2.63(2) .
N(2) C(55) 3.92(3) .
N(2) C(58) 2.55(3) .
N(2) C(59) 3.98(3) .
N(2) C(62) 2.53(3) .
N(2) C(63) 3.82(3) .
C(1) C(2) 3.13(3) .
C(1) C(4) 2.51(3) .
C(1) C(5) 3.94(3) 2_776
C(1) C(36) 3.79(4) 1_665
C(1) C(52) 3.91(2) 2_776
C(2) C(3) 2.54(3) .
C(2) C(54) 3.99(3) 2_776
C(3) Se(1) 3.98(2) 2_776
C(3) C(5) 2.75(2) .
C(4) Se(1) 3.77(2) 2_776
C(4) C(5) 2.77(2) .
C(5) C(1) 3.94(3) 2_776
C(5) C(7) 3.92(2) .
C(5) C(8) 3.93(2) .
C(6) C(7) 2.56(2) .
C(6) C(8) 2.58(2) .
C(7) C(51) 3.76(2) .
C(9) C(11) 2.69(2) .
C(9) C(39) 3.87(2) .
C(10) C(11) 2.65(2) .
C(10) C(12) 3.94(2) .
C(10) C(37) 3.87(2) .
C(10) C(39) 3.75(2) .
C(11) Se(3) 2.81(1) .
C(11) Se(4) 2.82(2) .
C(11) C(9) 2.69(2) .
C(11) C(10) 2.65(2) .
C(11) C(42) 3.98(2) .
C(11) C(43) 3.70(3) 1_565
C(12) C(13) 2.71(2) .
C(12) C(14) 2.72(2) .
C(12) C(43) 3.97(3) 1_565
C(13) C(16) 2.54(3) .
C(13) C(16) 3.77(3) 2_575
C(14) C(14) 3.79(3) 2_575
C(14) C(15) 2.48(3) .
C(14) C(16) 3.84(3) 2_575
C(15) Se(3) 2.84(2) .
C(15) C(14) 2.48(3) .
C(15) C(15) 3.95(3) 2_565
C(15) C(16) 3.10(3) .
C(15) C(48) 3.91(3) 2_565
C(16) C(13) 3.77(3) 2_575
C(16) C(14) 3.84(3) 2_575
C(16) C(15) 3.10(3) .
C(17) Se(6) 3.95(2) 2_676
C(17) C(18) 3.21(3) .
C(17) C(20) 2.53(3) .
C(17) C(21) 3.94(3) 2_676
C(17) C(36) 3.94(3) 2_666
C(17) C(52) 3.75(3) .
C(18) Se(5) 3.96(2) 2_676
C(18) C(19) 2.54(3) .
C(19) C(21) 2.80(2) .
C(19) C(21) 3.99(2) 2_676
C(20) Se(5) 3.73(2) 2_676
C(20) C(21) 2.79(2) .
C(21) C(17) 3.94(3) 2_676
C(21) C(19) 3.99(2) 2_676
C(21) C(23) 3.87(2) .
C(21) C(24) 3.93(2) .
C(22) C(23) 2.54(2) .
C(22) C(24) 2.59(2) .
C(23) C(35) 3.77(3) 1_565
C(25) C(27) 2.63(2) .
C(25) C(28) 3.91(2) .
C(25) C(55) 3.97(2) 1_465
C(26) C(27) 2.67(2) .
C(26) C(28) 3.95(2) .
C(26) C(55) 3.74(2) 1_465
C(26) C(57) 3.93(2) 1_455
C(27) C(58) 3.74(3) 1_465
C(27) C(59) 3.96(3) 1_455
C(27) C(60) 3.79(3) 1_455
C(28) C(29) 2.75(2) .
C(28) C(30) 2.73(2) .
C(28) C(58) 3.81(2) 1_465
C(28) C(60) 3.81(3) 1_455
C(29) C(32) 2.50(3) .
C(29) C(32) 3.66(2) 2_475
C(30) C(30) 3.81(3) 2_475
C(30) C(31) 2.51(3) .
C(30) C(32) 3.77(3) 2_475
C(31) C(32) 3.12(3) .
C(32) C(29) 3.66(2) 2_475
C(32) C(30) 3.77(3) 2_475
C(32) C(60) 3.92(3) 2_575
C(32) C(64) 3.91(3) 1_465
C(33) S(11) 3.82(2) 1_545
C(33) C(35) 2.45(3) .
C(33) C(36) 3.75(3) .
C(33) C(37) 2.48(3) .
C(33) C(38) 2.92(3) .
C(33) C(41) 2.39(3) .
C(33) C(42) 3.81(3) .
C(33) C(45) 2.50(2) .
C(33) C(46) 3.02(2) .
C(34) C(36) 2.50(3) .
C(34) C(37) 3.08(3) .
C(34) C(38) 3.52(3) .
C(34) C(41) 3.77(3) .
C(34) C(45) 3.04(2) .
C(34) C(46) 3.55(2) .
C(35) S(9) 3.94(2) 1_545
C(35) C(23) 3.77(3) 1_545
C(35) C(56) 3.95(3) 1_455
C(36) C(1) 3.79(4) 1_445
C(36) C(17) 3.94(3) 2_666
C(36) C(52) 3.79(3) 2_666
C(37) C(39) 2.40(3) .
C(37) C(40) 3.79(3) .
C(37) C(41) 2.44(2) .
C(37) C(42) 3.04(3) .
C(37) C(45) 2.43(2) .
C(37) C(46) 3.81(3) .
C(38) C(40) 2.52(3) .
C(38) C(41) 3.07(2) .
C(38) C(42) 3.78(2) .
C(38) C(45) 3.81(2) .
C(39) C(64) 3.85(3) .
C(40) C(51) 3.98(3) .
C(40) C(63) 3.89(3) .
C(40) C(64) 3.97(3) .
C(41) S(8) 3.55(2) 1_545
C(41) C(43) 2.54(3) .
C(41) C(44) 3.88(4) .
C(41) C(45) 2.45(3) .
C(41) C(46) 3.03(3) .
C(42) C(11) 3.98(2) .
C(42) C(44) 2.56(4) .
C(42) C(45) 3.00(3) .
C(42) C(46) 3.62(3) .
C(43) S(8) 3.74(2) 1_545
C(43) C(11) 3.70(3) 1_545
C(43) C(12) 3.97(3) 1_545
C(45) C(47) 2.48(3) .
